data_7715863
loop_
_publ_author_name
'Martins, Francisco Mainardi'
'Iglesias, Bernardo Almeida'
'Chaves, Ot&#xe1;vio Augusto'
'Gutknecht da Silva, Jean Lucas'
'Leal, Daniela Bitencourt Rosa'
'Back, Davi Fernando'

_publ_section_title
;
 Vanadium(V) complexes derived from triphenylphosphonium and hydrazides:
 cytotoxicity evaluation and interaction with biomolecules.
;
_journal_issue 19
_journal_name_full 'Dalton transactions (Cambridge, England : 2003)'
_journal_page_first 8315
_journal_page_last 8327
_journal_paper_doi 10.1039/d4dt00464g
_journal_volume 53
_journal_year 2024
_chemical_formula_moiety 'C33 H30 N2 O6 P V'
_chemical_formula_sum 'C33 H30 N2 O6 P V'
_chemical_formula_weight 632.5
_chemical_melting_point 455
_chemical_name_common '[VO2(L1]3H2O'
_chemical_name_systematic
'{3-[(2-benzoylhydrazono)methyl]-4-hydroxybenzyl}        triphenylphosphonium chloride vanadium (V) dioxido complex'
_space_group_IT_number 2
_space_group_name_Hall '-P 1'
_space_group_name_H-M_alt 'P -1'
_symmetry_cell_setting triclinic
_symmetry_space_group_name_Hall '-P 1'
_symmetry_space_group_name_H-M 'P -1'
_atom_sites_solution_hydrogens geom
_atom_sites_solution_primary direct
_atom_sites_solution_secondary difmap
_audit_conform_dict_location ftp://ftp.iucr.org/pub/cif_core.dic
_audit_conform_dict_name cif_core.dic
_audit_conform_dict_version 2.4
_audit_creation_date 2024-03-22T08:15:11-00:00
_audit_creation_method 'WinGX routine CIF_UPDATE'
_audit_update_record
;
2024-03-27 deposited with the CCDC.	2024-04-17 downloaded from the CCDC.
;
_cell_angle_alpha 87.9290(10)
_cell_angle_beta 89.6510(10)
_cell_angle_gamma 75.6100(10)
_cell_formula_units_Z 2
_cell_length_a 9.8606(4)
_cell_length_b 10.6648(4)
_cell_length_c 15.2352(6)
_cell_measurement_reflns_used 9885
_cell_measurement_temperature 100(2)
_cell_measurement_theta_max 28.595
_cell_measurement_theta_min 2.343
_cell_volume 1550.87(11)
_computing_cell_refinement 'SAINT V8.34A (Bruker AXS Inc., 2013)'
_computing_data_collection 'Bruker Instrument Service v4.2.7'
_computing_data_reduction 'SAINT V8.34A (Bruker AXS Inc., 2013)'
_computing_molecular_graphics 'Diamond (version 3.2i; Crystal Impact GbR'
_computing_structure_refinement 'SHELXL-97 (Sheldrick, 1997)'
_computing_structure_solution 'SHELXL97 (Sheldrick, 1997)'
_diffrn_ambient_temperature 100(2)
_diffrn_detector_area_resol_mean 10.4167
_diffrn_measured_fraction_theta_full 0.995
_diffrn_measured_fraction_theta_max 0.995
_diffrn_measurement_device_type 'Bruker D8 Quest Photon 100 diffractometer'
_diffrn_measurement_method '2\% \f & \w scans'
_diffrn_radiation_monochromator 'Montel type 2-dim beam shaping X ray optics'
_diffrn_radiation_type MoK\a
_diffrn_radiation_wavelength 0.71073
_diffrn_reflns_av_R_equivalents 0.0295
_diffrn_reflns_av_unetI/netI 0.0236
_diffrn_reflns_limit_h_max 13
_diffrn_reflns_limit_h_min -13
_diffrn_reflns_limit_k_max 14
_diffrn_reflns_limit_k_min -11
_diffrn_reflns_limit_l_max 21
_diffrn_reflns_limit_l_min -21
_diffrn_reflns_number 45636
_diffrn_reflns_theta_full 29.62
_diffrn_reflns_theta_max 29.62
_diffrn_reflns_theta_min 2.34
_diffrn_source 'micro-focus tube'
_exptl_absorpt_coefficient_mu 0.418
_exptl_absorpt_correction_T_max 0.9076
_exptl_absorpt_correction_T_min 0.8174
_exptl_absorpt_correction_type multi-scan
_exptl_absorpt_process_details
;
        SADABS (version 2012/1; Bruker, 2012) was used to perform the
        numerical absorption correction based on the indexed faces
        of the crystal.
;
_exptl_crystal_colour orange
_exptl_crystal_density_diffrn 1.354
_exptl_crystal_density_method 'not measured'
_exptl_crystal_description tabular
_exptl_crystal_F_000 652
_exptl_crystal_size_max 0.34
_exptl_crystal_size_mid 0.14
_exptl_crystal_size_min 0.13
_refine_diff_density_max 1.169
_refine_diff_density_min -1.604
_refine_diff_density_rms 0.17
_refine_ls_extinction_coef none
_refine_ls_extinction_method none
_refine_ls_goodness_of_fit_ref 1.028
_refine_ls_hydrogen_treatment constr
_refine_ls_matrix_type full
_refine_ls_number_parameters 388
_refine_ls_number_reflns 8713
_refine_ls_number_restraints 1
_refine_ls_restrained_S_all 1.059
_refine_ls_R_factor_all 0.0913
_refine_ls_R_factor_gt 0.0836
_refine_ls_shift/su_max 0
_refine_ls_shift/su_mean 0
_refine_ls_structure_factor_coef Fsqd
_refine_ls_weighting_details 'calc w=1/[\s^2^(Fo^2^)+(0.1619P)^2^+4.3619P] where P=(Fo^2^+2Fc^2^)/3'
_refine_ls_weighting_scheme calc
_refine_ls_wR_factor_gt 0.1449
_refine_ls_wR_factor_ref 0.152
_reflns_number_gt 7648
_reflns_number_total 8713
_reflns_threshold_expression >2\s(I)
_cod_data_source_file d4dt00464g2.cif
_cod_data_source_block C1
_cod_depositor_comments
;
The following automatic conversions were performed:

data item '_chemical_melting_point' value '455K' was changed to '455'
-- the value should be numeric and without a unit designator.

Automatic conversion script
Id: cif_fix_values 8170 2020-07-09 18:12:32Z antanas 

 Adding full bibliography for 7715863--7715870.cif.
;
_cod_original_sg_symbol_Hall -P1
_cod_original_sg_symbol_H-M P-1
_cod_database_code 7715863

loop_
_symmetry_equiv_pos_as_xyz
'x, y, z'
'-x, -y, -z'

loop_
_atom_site_label
_atom_site_type_symbol
_atom_site_fract_x
_atom_site_fract_y
_atom_site_fract_z
_atom_site_U_iso_or_equiv
_atom_site_adp_type
_atom_site_occupancy
_atom_site_symmetry_multiplicity
_atom_site_calc_flag
_atom_site_refinement_flags
_atom_site_disorder_assembly
_atom_site_disorder_group
C1 C 0.4304(3) 0.3791(3) 0.54615(19) 0.0143(5) Uani 1 1 d . . .
C2 C 0.5704(3) 0.3156(3) 0.5671(2) 0.0162(5) Uani 1 1 d . . .
C3 C 0.6562(3) 0.2513(3) 0.5000(2) 0.0194(6) Uani 1 1 d . . .
H3 H 0.7509 0.2084 0.5128 0.023 Uiso 1 1 calc R . .
C4 C 0.6053(3) 0.2496(3) 0.4162(2) 0.0196(6) Uani 1 1 d . . .
H4 H 0.6656 0.2058 0.3721 0.024 Uiso 1 1 calc R . .
C5 C 0.4650(3) 0.3119(3) 0.39462(19) 0.0159(5) Uani 1 1 d . . .
C6 C 0.3805(3) 0.3760(3) 0.46014(19) 0.0149(5) Uani 1 1 d . . .
H6 H 0.2861 0.4192 0.4467 0.018 Uiso 1 1 calc R . .
C7 C 0.3381(3) 0.4546(3) 0.60886(19) 0.0153(5) Uani 1 1 d . . .
H7 H 0.2469 0.5 0.5899 0.018 Uiso 1 1 calc R . .
C8 C 0.3232(3) 0.5611(3) 0.81554(19) 0.0166(5) Uani 1 1 d . . .
C9 C 0.2412(3) 0.6568(3) 0.8767(2) 0.0191(6) Uani 1 1 d . . .
C10 C 0.1131(4) 0.7383(4) 0.8516(2) 0.0289(7) Uani 1 1 d . . .
H10 H 0.0771 0.734 0.7944 0.035 Uiso 1 1 calc R . .
C11 C 0.0373(4) 0.8263(4) 0.9102(3) 0.0371(9) Uani 1 1 d . . .
H11 H -0.0503 0.8817 0.893 0.045 Uiso 1 1 calc R . .
C12 C 0.0896(5) 0.8331(4) 0.9934(3) 0.0405(10) Uani 1 1 d . . .
H12 H 0.0358 0.8908 1.034 0.049 Uiso 1 1 calc R . .
C13 C 0.2197(6) 0.7566(4) 1.0181(3) 0.0431(11) Uani 1 1 d . . .
H13 H 0.2573 0.7649 1.0743 0.052 Uiso 1 1 calc R . .
C14 C 0.2953(4) 0.6670(3) 0.9601(2) 0.0306(8) Uani 1 1 d . . .
H14 H 0.3837 0.6129 0.9772 0.037 Uiso 1 1 calc R . .
C15 C 0.4125(3) 0.3160(3) 0.30162(19) 0.0175(5) Uani 1 1 d . . .
H15A H 0.4807 0.3431 0.262 0.021 Uiso 1 1 calc R . .
H15B H 0.3231 0.3832 0.2963 0.021 Uiso 1 1 calc R . .
C16 C 0.5383(3) 0.0383(3) 0.2869(2) 0.0191(6) Uani 1 1 d . . .
C17 C 0.6497(4) 0.0205(4) 0.2275(3) 0.0335(9) Uani 1 1 d . . .
H17 H 0.6407 0.0696 0.1736 0.04 Uiso 1 1 calc R . .
C18 C 0.7737(4) -0.0706(6) 0.2487(4) 0.0535(15) Uani 1 1 d . . .
H18 H 0.8498 -0.0849 0.2086 0.064 Uiso 1 1 calc R . .
C19 C 0.7869(4) -0.1403(4) 0.3275(4) 0.0506(14) Uani 1 1 d . . .
H19 H 0.8715 -0.2033 0.3408 0.061 Uiso 1 1 calc R . .
C20 C 0.6781(4) -0.1194(4) 0.3875(4) 0.0461(13) Uani 1 1 d . . .
H20 H 0.6893 -0.1656 0.4425 0.055 Uiso 1 1 calc R . .
C21 C 0.5523(4) -0.0306(4) 0.3668(3) 0.0325(8) Uani 1 1 d . . .
H21 H 0.4765 -0.0171 0.407 0.039 Uiso 1 1 calc R . .
C22 C 0.2373(3) 0.1255(3) 0.31763(19) 0.0157(5) Uani 1 1 d . . .
C23 C 0.2198(3) 0.0001(3) 0.3121(3) 0.0248(7) Uani 1 1 d . . .
H23 H 0.2884 -0.0645 0.2839 0.03 Uiso 1 1 calc R . .
C24 C 0.1015(4) -0.0294(3) 0.3480(3) 0.0277(7) Uani 1 1 d . . .
H24 H 0.0884 -0.1143 0.3438 0.033 Uiso 1 1 calc R . .
C25 C 0.0018(3) 0.0649(4) 0.3903(2) 0.0278(7) Uani 1 1 d . . .
H25 H -0.0792 0.0442 0.4146 0.033 Uiso 1 1 calc R . .
C26 C 0.0203(4) 0.1889(4) 0.3970(3) 0.0303(8) Uani 1 1 d . . .
H26 H -0.0469 0.2525 0.4269 0.036 Uiso 1 1 calc R . .
C27 C 0.1379(3) 0.2201(3) 0.3598(2) 0.0221(6) Uani 1 1 d . . .
H27 H 0.15 0.3055 0.3631 0.027 Uiso 1 1 calc R . .
C28 C 0.3566(3) 0.1816(3) 0.14745(19) 0.0182(5) Uani 1 1 d . . .
C29 C 0.3544(3) 0.0707(3) 0.1018(2) 0.0212(6) Uani 1 1 d . . .
H29 H 0.3672 -0.0108 0.1321 0.025 Uiso 1 1 calc R . .
C30 C 0.3332(4) 0.0814(4) 0.0109(2) 0.0265(7) Uani 1 1 d . . .
H30 H 0.3293 0.0072 -0.0207 0.032 Uiso 1 1 calc R . .
C31 C 0.3179(5) 0.1995(4) -0.0331(2) 0.0344(8) Uani 1 1 d . . .
H31 H 0.3064 0.2059 -0.0951 0.041 Uiso 1 1 calc R . .
C32 C 0.3193(7) 0.3084(5) 0.0130(3) 0.0525(15) Uani 1 1 d . . .
H32 H 0.3083 0.3893 -0.0179 0.063 Uiso 1 1 calc R . .
C33 C 0.3363(6) 0.3018(4) 0.1039(2) 0.0409(11) Uani 1 1 d . . .
H33 H 0.3342 0.3775 0.1354 0.049 Uiso 1 1 calc R . .
N1 N 0.3728(3) 0.4641(2) 0.69023(17) 0.0159(5) Uani 1 1 d . . .
N2 N 0.2720(3) 0.5524(3) 0.73746(17) 0.0182(5) Uani 1 1 d . . .
O1 O 0.6262(2) 0.3190(2) 0.64519(15) 0.0208(4) Uani 1 1 d . . .
O2 O 0.4455(2) 0.4932(2) 0.84159(14) 0.0197(4) Uani 1 1 d . . .
O3 O 0.5431(3) 0.2279(2) 0.80609(16) 0.0247(5) Uani 1 1 d . . .
O4 O 0.7039(3) 0.3952(2) 0.79349(17) 0.0255(5) Uani 1 1 d . . .
O5 O 1.1000(4) -0.3707(5) 0.3775(3) 0.0647(12) Uani 1 1 d . . .
O6 O 1.0068(5) -0.5019(5) 0.2501(4) 0.0771(15) Uani 1 1 d . . .
P P 0.38422(8) 0.16504(7) 0.26391(5) 0.01387(18) Uani 1 1 d . . .
V V 0.55759(5) 0.36444(5) 0.76180(3) 0.01553(16) Uani 1 1 d . . .
H5A H 1.0902 -0.4373 0.3353 0.05 Uiso 1 1 d D . .
H5B H 1.1943 -0.364 0.3691 0.05 Uiso 1 1 d D . .

loop_
_atom_site_aniso_label
_atom_site_aniso_U_11
_atom_site_aniso_U_22
_atom_site_aniso_U_33
_atom_site_aniso_U_23
_atom_site_aniso_U_13
_atom_site_aniso_U_12
C1 0.0152(12) 0.0126(12) 0.0163(12) 0.0008(9) -0.0008(10) -0.0056(9)
C2 0.0162(12) 0.0145(12) 0.0187(13) 0.0036(10) -0.0017(10) -0.0056(10)
C3 0.0157(12) 0.0189(13) 0.0226(14) 0.0017(11) 0.0017(11) -0.0025(10)
C4 0.0188(13) 0.0179(13) 0.0216(14) 0.0007(11) 0.0049(11) -0.0038(11)
C5 0.0190(13) 0.0124(12) 0.0173(13) 0.0020(10) 0.0013(10) -0.0058(10)
C6 0.0159(12) 0.0124(12) 0.0170(13) 0.0007(9) -0.0014(10) -0.0048(9)
C7 0.0150(12) 0.0144(12) 0.0169(12) -0.0004(10) -0.0026(10) -0.0044(10)
C8 0.0206(13) 0.0139(12) 0.0168(13) 0.0005(10) -0.0014(10) -0.0074(10)
C9 0.0261(15) 0.0162(13) 0.0157(13) -0.0007(10) -0.0014(11) -0.0063(11)
C10 0.0246(16) 0.0391(19) 0.0203(15) -0.0098(14) -0.0007(12) -0.0016(14)
C11 0.0314(19) 0.044(2) 0.0274(18) -0.0106(16) -0.0018(14) 0.0075(16)
C12 0.055(3) 0.035(2) 0.0225(17) -0.0098(15) -0.0030(17) 0.0079(18)
C13 0.069(3) 0.0264(18) 0.0242(17) -0.0085(14) -0.0196(19) 0.0087(19)
C14 0.046(2) 0.0190(15) 0.0212(15) -0.0031(12) -0.0130(14) 0.0042(14)
C15 0.0258(14) 0.0133(12) 0.0135(12) 0.0016(10) 0.0011(10) -0.0057(10)
C16 0.0156(12) 0.0142(12) 0.0277(15) -0.0037(11) -0.0005(11) -0.0035(10)
C17 0.0155(14) 0.052(2) 0.0322(18) -0.0227(17) 0.0008(13) -0.0037(14)
C18 0.0174(17) 0.073(3) 0.063(3) -0.043(3) -0.0079(18) 0.0073(19)
C19 0.0222(18) 0.029(2) 0.097(4) -0.020(2) -0.024(2) 0.0035(15)
C20 0.0275(18) 0.0185(16) 0.094(4) 0.021(2) -0.027(2) -0.0118(14)
C21 0.0210(15) 0.0221(16) 0.055(2) 0.0184(16) -0.0082(15) -0.0082(13)
C22 0.0153(12) 0.0168(13) 0.0136(12) 0.0028(10) 0.0020(9) -0.0018(10)
C23 0.0182(14) 0.0173(14) 0.0378(18) 0.0033(12) 0.0051(13) -0.0032(11)
C24 0.0192(14) 0.0232(16) 0.041(2) 0.0102(14) 0.0017(13) -0.0073(12)
C25 0.0160(14) 0.040(2) 0.0276(16) 0.0067(14) 0.0025(12) -0.0082(13)
C26 0.0173(14) 0.042(2) 0.0315(18) -0.0108(15) 0.0079(13) -0.0063(14)
C27 0.0175(13) 0.0245(15) 0.0243(15) -0.0069(12) 0.0036(11) -0.0044(11)
C28 0.0234(14) 0.0188(13) 0.0131(12) -0.0004(10) 0.0039(10) -0.0070(11)
C29 0.0237(14) 0.0188(14) 0.0189(14) -0.0036(11) -0.0017(11) -0.0010(11)
C30 0.0281(16) 0.0293(17) 0.0198(15) -0.0094(12) 0.0004(12) -0.0018(13)
C31 0.048(2) 0.048(2) 0.0131(14) -0.0027(14) 0.0032(14) -0.0220(19)
C32 0.114(5) 0.039(2) 0.0160(17) 0.0087(15) -0.008(2) -0.041(3)
C33 0.086(3) 0.0252(18) 0.0174(16) 0.0037(13) -0.0057(18) -0.026(2)
N1 0.0167(11) 0.0133(11) 0.0181(11) -0.0013(9) -0.0014(9) -0.0044(9)
N2 0.0192(12) 0.0173(11) 0.0173(12) -0.0036(9) -0.0012(9) -0.0027(9)
O1 0.0159(10) 0.0245(11) 0.0211(11) 0.0011(8) -0.0051(8) -0.0033(8)
O2 0.0231(11) 0.0184(10) 0.0167(10) -0.0006(8) -0.0058(8) -0.0034(8)
O3 0.0355(13) 0.0148(10) 0.0236(11) 0.0027(8) -0.0001(10) -0.0062(9)
O4 0.0210(11) 0.0246(12) 0.0315(13) -0.0019(10) -0.0090(9) -0.0064(9)
O5 0.0401(19) 0.077(3) 0.080(3) 0.020(2) -0.0067(19) -0.0231(19)
O6 0.047(2) 0.059(3) 0.131(5) 0.017(3) -0.021(3) -0.025(2)
P 0.0164(3) 0.0118(3) 0.0131(3) 0.0004(2) 0.0029(2) -0.0031(3)
V 0.0178(3) 0.0120(2) 0.0168(3) 0.00205(17) -0.00525(18) -0.00380(18)

loop_
_atom_type_symbol
_atom_type_description
_atom_type_scat_dispersion_real
_atom_type_scat_dispersion_imag
_atom_type_scat_source
C C 0.0033 0.0016 'International Tables Vol C Tables 4.2.6.8 and 6.1.1.4'
H H 0 0 'International Tables Vol C Tables 4.2.6.8 and 6.1.1.4'
N N 0.0061 0.0033 'International Tables Vol C Tables 4.2.6.8 and 6.1.1.4'
O O 0.0106 0.006 'International Tables Vol C Tables 4.2.6.8 and 6.1.1.4'
P P 0.1023 0.0942 'International Tables Vol C Tables 4.2.6.8 and 6.1.1.4'
V V 0.3005 0.5294 'International Tables Vol C Tables 4.2.6.8 and 6.1.1.4'

loop_
_geom_angle_atom_site_label_1
_geom_angle_atom_site_label_2
_geom_angle_atom_site_label_3
_geom_angle
_geom_angle_site_symmetry_1
_geom_angle_site_symmetry_3
_geom_angle_publ_flag
C6 C1 C2 119.7(3) . . ?
C6 C1 C7 118.2(3) . . ?
C2 C1 C7 122.0(3) . . ?
O1 C2 C3 118.6(3) . . ?
O1 C2 C1 123.1(3) . . ?
C3 C2 C1 118.2(3) . . ?
C4 C3 C2 121.1(3) . . ?
C3 C4 C5 121.2(3) . . ?
C6 C5 C4 117.9(3) . . ?
C6 C5 C15 121.2(3) . . ?
C4 C5 C15 120.8(3) . . ?
C5 C6 C1 121.8(3) . . ?
N1 C7 C1 123.5(3) . . ?
O2 C8 N2 123.2(3) . . ?
O2 C8 C9 117.7(3) . . ?
N2 C8 C9 119.1(3) . . ?
C10 C9 C14 119.4(3) . . ?
C10 C9 C8 121.1(3) . . ?
C14 C9 C8 119.5(3) . . ?
C9 C10 C11 120.1(3) . . ?
C12 C11 C10 120.1(4) . . ?
C11 C12 C13 120.5(4) . . ?
C12 C13 C14 119.6(3) . . ?
C13 C14 C9 120.1(3) . . ?
C5 C15 P 115.5(2) . . ?
C21 C16 C17 120.8(3) . . ?
C21 C16 P 120.1(3) . . ?
C17 C16 P 118.7(3) . . ?
C18 C17 C16 118.8(5) . . ?
C19 C18 C17 120.4(5) . . ?
C18 C19 C20 120.8(4) . . ?
C19 C20 C21 119.7(5) . . ?
C16 C21 C20 119.5(4) . . ?
C27 C22 C23 120.5(3) . . ?
C27 C22 P 120.6(2) . . ?
C23 C22 P 118.8(2) . . ?
C24 C23 C22 119.5(3) . . ?
C23 C24 C25 120.2(3) . . ?
C26 C25 C24 120.3(3) . . ?
C25 C26 C27 119.9(3) . . ?
C22 C27 C26 119.6(3) . . ?
C33 C28 C29 121.0(3) . . ?
C33 C28 P 120.9(2) . . ?
C29 C28 P 118.2(2) . . ?
C28 C29 C30 119.1(3) . . ?
C31 C30 C29 120.2(3) . . ?
C30 C31 C32 120.0(3) . . ?
C31 C32 C33 121.3(4) . . ?
C28 C33 C32 118.4(4) . . ?
C7 N1 N2 113.9(2) . . ?
C7 N1 V 129.9(2) . . ?
N2 N1 V 116.14(18) . . ?
C8 N2 N1 108.2(2) . . ?
C2 O1 V 136.3(2) . . ?
C8 O2 V 118.77(19) . . ?
C16 P C22 109.22(14) . . ?
C16 P C28 109.00(15) . . ?
C22 P C28 110.42(14) . . ?
C16 P C15 108.63(14) . . ?
C22 P C15 111.40(14) . . ?
C28 P C15 108.12(14) . . ?
O3 V O4 109.89(13) . . ?
O3 V O1 103.50(12) . . ?
O4 V O1 93.69(12) . . ?
O3 V O2 102.69(11) . . ?
O4 V O2 91.94(11) . . ?
O1 V O2 149.47(10) . . ?
O3 V N1 112.38(12) . . ?
O4 V N1 137.30(11) . . ?
O1 V N1 82.33(10) . . ?
O2 V N1 73.36(9) . . ?

loop_
_geom_bond_atom_site_label_1
_geom_bond_atom_site_label_2
_geom_bond_distance
_geom_bond_site_symmetry_2
_geom_bond_publ_flag
C1 C6 1.407(4) . ?
C1 C2 1.411(4) . ?
C1 C7 1.439(4) . ?
C2 O1 1.319(4) . ?
C2 C3 1.408(4) . ?
C3 C4 1.377(4) . ?
C4 C5 1.413(4) . ?
C5 C6 1.384(4) . ?
C5 C15 1.507(4) . ?
C7 N1 1.302(4) . ?
C8 O2 1.299(4) . ?
C8 N2 1.310(4) . ?
C8 C9 1.487(4) . ?
C9 C10 1.391(5) . ?
C9 C14 1.399(4) . ?
C10 C11 1.393(5) . ?
C11 C12 1.383(6) . ?
C12 C13 1.384(6) . ?
C13 C14 1.397(5) . ?
C15 P 1.814(3) . ?
C16 C21 1.388(5) . ?
C16 C17 1.400(5) . ?
C16 P 1.791(3) . ?
C17 C18 1.392(6) . ?
C18 C19 1.378(9) . ?
C19 C20 1.386(8) . ?
C20 C21 1.391(5) . ?
C22 C27 1.393(4) . ?
C22 C23 1.396(4) . ?
C22 P 1.792(3) . ?
C23 C24 1.386(4) . ?
C24 C25 1.393(5) . ?
C25 C26 1.387(6) . ?
C26 C27 1.395(5) . ?
C28 C33 1.391(5) . ?
C28 C29 1.398(4) . ?
C28 P 1.792(3) . ?
C29 C30 1.399(5) . ?
C30 C31 1.380(6) . ?
C31 C32 1.381(6) . ?
C32 C33 1.394(5) . ?
N1 N2 1.403(3) . ?
N1 V 2.148(3) . ?
O1 V 1.932(2) . ?
O2 V 1.984(2) . ?
O3 V 1.621(2) . ?
O4 V 1.636(2) . ?
